data_7023591
loop_
_publ_author_name
'Kalita, Hemanta'
'Lee, Way-Zen'
'Ravikanth, Mangalampalli'

_publ_section_title
;
 Synthesis, structure, spectral and electrochemical properties of
 B(OR)2-smaragdyrin complexes.
;
_journal_issue 40
_journal_name_full 'Dalton transactions (Cambridge, England : 2003)'
_journal_page_first 14537
_journal_page_last 14544
_journal_paper_doi 10.1039/c3dt51539g
_journal_volume 42
_journal_year 2013
_chemical_formula_moiety 'C60 H51 B N4 O3'
_chemical_formula_sum 'C60 H51 B N4 O3'
_chemical_formula_weight 886.86
_chemical_name_systematic
;
?
;
_space_group_IT_number 2
_symmetry_cell_setting triclinic
_symmetry_space_group_name_Hall '-P 1'
_symmetry_space_group_name_H-M 'P -1'
_atom_sites_solution_hydrogens geom
_atom_sites_solution_primary direct
_atom_sites_solution_secondary difmap
_audit_creation_method SHELXL-97
_cell_angle_alpha 91.144(14)
_cell_angle_beta 107.536(13)
_cell_angle_gamma 90.403(11)
_cell_formula_units_Z 2
_cell_length_a 11.795(2)
_cell_length_b 14.191(3)
_cell_length_c 15.317(4)
_cell_measurement_reflns_used 0
_cell_measurement_temperature 200(2)
_cell_measurement_theta_max 0
_cell_measurement_theta_min 0
_cell_volume 2443.9(9)
_computing_molecular_graphics 'Ortep-3 for Windows (Farrugia, 1997)'
_computing_publication_material 'WinGX publication routines (Farrugia, 1999)'
_computing_structure_refinement 'SHELXL-97 (Sheldrick, 1997)'
_computing_structure_solution 'SHELXS-86 (Sheldrick, 1986)'
_diffrn_ambient_temperature 200(2)
_diffrn_measured_fraction_theta_full 0.980
_diffrn_measured_fraction_theta_max 0.980
_diffrn_radiation_monochromator graphite
_diffrn_radiation_source 'fine-focus sealed tube'
_diffrn_radiation_type MoK\a
_diffrn_radiation_wavelength 0.71073
_diffrn_reflns_av_R_equivalents 0.1388
_diffrn_reflns_av_sigmaI/netI 0.2576
_diffrn_reflns_limit_h_max 13
_diffrn_reflns_limit_h_min -12
_diffrn_reflns_limit_k_max 16
_diffrn_reflns_limit_k_min -16
_diffrn_reflns_limit_l_max 14
_diffrn_reflns_limit_l_min -18
_diffrn_reflns_number 20232
_diffrn_reflns_theta_full 25.12
_diffrn_reflns_theta_max 25.12
_diffrn_reflns_theta_min 1.81
_exptl_absorpt_coefficient_mu 0.074
_exptl_absorpt_correction_T_max 0.9970
_exptl_absorpt_correction_T_min 0.9832
_exptl_absorpt_correction_type multi-scan
_exptl_crystal_colour blue(dark)
_exptl_crystal_density_diffrn 1.205
_exptl_crystal_density_method 'not measured'
_exptl_crystal_description prism
_exptl_crystal_F_000 936
_exptl_crystal_size_max 0.23
_exptl_crystal_size_mid 0.15
_exptl_crystal_size_min 0.04
_refine_diff_density_max 0.338
_refine_diff_density_min -0.384
_refine_diff_density_rms 0.098
_refine_ls_extinction_method none
_refine_ls_goodness_of_fit_ref 0.937
_refine_ls_hydrogen_treatment constr
_refine_ls_matrix_type full
_refine_ls_number_parameters 607
_refine_ls_number_reflns 8535
_refine_ls_number_restraints 0
_refine_ls_restrained_S_all 0.937
_refine_ls_R_factor_all 0.2545
_refine_ls_R_factor_gt 0.0865
_refine_ls_shift/su_max 0.001
_refine_ls_shift/su_mean 0.000
_refine_ls_structure_factor_coef Fsqd
_refine_ls_weighting_details 'calc w=1/[\s^2^(Fo^2^)+(0.0770P)^2^+0.0000P] where P=(Fo^2^+2Fc^2^)/3'
_refine_ls_weighting_scheme calc
_refine_ls_wR_factor_gt 0.1620
_refine_ls_wR_factor_ref 0.2373
_reflns_number_gt 2948
_reflns_number_total 8535
_reflns_threshold_expression >2sigma(I)
_cod_data_source_file c3dt51539g.txt
_cod_data_source_block a14914a
_cod_original_cell_volume 2444.1(9)
_cod_database_code 7023591

loop_
_symmetry_equiv_pos_as_xyz
'x, y, z'
'-x, -y, -z'

loop_
_atom_site_label
_atom_site_type_symbol
_atom_site_fract_x
_atom_site_fract_y
_atom_site_fract_z
_atom_site_U_iso_or_equiv
_atom_site_adp_type
_atom_site_occupancy
_atom_site_symmetry_multiplicity
_atom_site_calc_flag
_atom_site_refinement_flags
C1 C 0.8174(5) 0.9677(4) 0.0528(4) 0.0382(16) Uani 1 1 d .
C2 C 0.7361(5) 1.0312(4) -0.0009(4) 0.0421(17) Uani 1 1 d .
H2 H 0.7235 1.0415 -0.0642 0.050 Uiso 1 1 calc R
C3 C 0.6781(5) 1.0758(4) 0.0531(4) 0.0406(16) Uani 1 1 d .
H3 H 0.6181 1.1218 0.0341 0.049 Uiso 1 1 calc R
C4 C 0.7244(5) 1.0403(4) 0.1427(4) 0.0354(15) Uani 1 1 d .
C5 C 0.7007(4) 1.0629(4) 0.2256(4) 0.0342(15) Uani 1 1 d .
C6 C 0.6117(5) 1.1367(4) 0.2268(4) 0.0392(16) Uani 1 1 d .
C7 C 0.4984(5) 1.1347(5) 0.1651(5) 0.0538(19) Uani 1 1 d .
H7 H 0.4758 1.0854 0.1202 0.065 Uiso 1 1 calc R
C8 C 0.4172(6) 1.2049(6) 0.1685(5) 0.071(2) Uani 1 1 d .
H8 H 0.3407 1.2045 0.1246 0.085 Uiso 1 1 calc R
C9 C 0.4485(7) 1.2759(5) 0.2366(6) 0.069(2) Uani 1 1 d .
C10 C 0.3589(7) 1.3524(6) 0.2396(6) 0.116(3) Uani 1 1 d .
H10A H 0.3943 1.3964 0.2909 0.174 Uiso 1 1 calc R
H10B H 0.2873 1.3231 0.2478 0.174 Uiso 1 1 calc R
H10C H 0.3375 1.3866 0.1821 0.174 Uiso 1 1 calc R
C11 C 0.5595(7) 1.2773(5) 0.2969(5) 0.065(2) Uani 1 1 d .
H11 H 0.5818 1.3263 0.3423 0.079 Uiso 1 1 calc R
C12 C 0.6418(6) 1.2082(5) 0.2935(4) 0.0499(18) Uani 1 1 d .
H12 H 0.7188 1.2100 0.3369 0.060 Uiso 1 1 calc R
C13 C 0.7599(5) 1.0168(4) 0.3061(4) 0.0345(15) Uani 1 1 d .
C14 C 0.7517(5) 1.0226(4) 0.3973(4) 0.0400(16) Uani 1 1 d .
H14 H 0.7019 1.0638 0.4183 0.048 Uiso 1 1 calc R
C15 C 0.8277(5) 0.9590(4) 0.4489(4) 0.0420(17) Uani 1 1 d .
H15 H 0.8394 0.9481 0.5120 0.050 Uiso 1 1 calc R
C16 C 0.8865(5) 0.9114(4) 0.3926(4) 0.0327(15) Uani 1 1 d .
C17 C 0.9665(5) 0.8367(4) 0.4187(4) 0.0325(15) Uani 1 1 d .
C18 C 1.0193(5) 0.8025(4) 0.5066(4) 0.0419(17) Uani 1 1 d .
H18 H 1.0086 0.8276 0.5615 0.050 Uiso 1 1 calc R
C19 C 1.0888(5) 0.7270(4) 0.5008(4) 0.0416(17) Uani 1 1 d .
H19 H 1.1328 0.6904 0.5507 0.050 Uiso 1 1 calc R
C20 C 1.0841(5) 0.7128(4) 0.4090(4) 0.0361(15) Uani 1 1 d .
C21 C 1.1420(5) 0.6449(4) 0.3694(4) 0.0367(16) Uani 1 1 d .
C22 C 1.2029(6) 0.5681(4) 0.4344(4) 0.0385(16) Uani 1 1 d .
C23 C 1.1355(6) 0.4957(5) 0.4524(4) 0.059(2) Uani 1 1 d .
H23 H 1.0521 0.4941 0.4233 0.070 Uiso 1 1 calc R
C24 C 1.1875(8) 0.4242(6) 0.5128(5) 0.077(2) Uani 1 1 d .
H24 H 1.1394 0.3750 0.5246 0.092 Uiso 1 1 calc R
C25 C 1.3060(10) 0.4255(6) 0.5541(5) 0.078(3) Uani 1 1 d .
C26 C 1.3646(7) 0.3480(6) 0.6184(5) 0.095(2) Uani 1 1 d .
H26A H 1.4506 0.3598 0.6409 0.143 Uiso 1 1 calc R
H26B H 1.3489 0.2870 0.5855 0.143 Uiso 1 1 calc R
H26C H 1.3323 0.3471 0.6703 0.143 Uiso 1 1 calc R
C27 C 1.3720(7) 0.4977(7) 0.5373(6) 0.088(3) Uani 1 1 d .
H27 H 1.4550 0.4998 0.5682 0.106 Uiso 1 1 calc R
C28 C 1.3229(6) 0.5694(6) 0.4766(5) 0.072(2) Uani 1 1 d .
H28 H 1.3719 0.6179 0.4648 0.087 Uiso 1 1 calc R
C29 C 1.1502(5) 0.6356(4) 0.2814(4) 0.0375(16) Uani 1 1 d .
C30 C 1.2101(5) 0.5666(4) 0.2461(4) 0.0469(18) Uani 1 1 d .
H30 H 1.2534 0.5158 0.2793 0.056 Uiso 1 1 calc R
C31 C 1.1960(5) 0.5841(4) 0.1561(4) 0.0405(16) Uani 1 1 d .
H31 H 1.2283 0.5479 0.1168 0.049 Uiso 1 1 calc R
C32 C 1.1258(5) 0.6646(4) 0.1311(4) 0.0333(15) Uani 1 1 d .
C33 C 1.0862(5) 0.7039(4) 0.0462(4) 0.0329(15) Uani 1 1 d .
C34 C 1.1225(5) 0.6549(4) -0.0295(4) 0.0347(15) Uani 1 1 d .
C35 C 1.2155(5) 0.6885(5) -0.0580(4) 0.0491(18) Uani 1 1 d .
H35 H 1.2586 0.7429 -0.0282 0.059 Uiso 1 1 calc R
C36 C 1.2479(6) 0.6450(5) -0.1290(4) 0.054(2) Uani 1 1 d .
H36 H 1.3120 0.6702 -0.1471 0.064 Uiso 1 1 calc R
C37 C 1.1885(6) 0.5665(5) -0.1726(4) 0.0504(19) Uani 1 1 d .
C38 C 1.2230(7) 0.5166(5) -0.2498(5) 0.095(2) Uani 1 1 d .
H38A H 1.1695 0.4626 -0.2729 0.143 Uiso 1 1 calc R
H38B H 1.3050 0.4947 -0.2266 0.143 Uiso 1 1 calc R
H38C H 1.2168 0.5606 -0.2996 0.143 Uiso 1 1 calc R
C39 C 1.0951(6) 0.5324(5) -0.1462(4) 0.058(2) Uani 1 1 d .
H39 H 1.0527 0.4779 -0.1762 0.069 Uiso 1 1 calc R
C40 C 1.0612(5) 0.5771(5) -0.0753(4) 0.0520(19) Uani 1 1 d .
H40 H 0.9952 0.5532 -0.0588 0.062 Uiso 1 1 calc R
C41 C 1.0153(5) 0.7834(4) 0.0177(4) 0.0345(15) Uani 1 1 d .
C42 C 0.9703(5) 0.8196(4) -0.0705(4) 0.0457(17) Uani 1 1 d .
H42 H 0.9884 0.7964 -0.1233 0.055 Uiso 1 1 calc R
C43 C 0.8963(5) 0.8936(4) -0.0690(4) 0.0475(18) Uani 1 1 d .
H43 H 0.8557 0.9304 -0.1198 0.057 Uiso 1 1 calc R
C44 C 0.8913(5) 0.9049(4) 0.0210(4) 0.0374(16) Uani 1 1 d .
C45 C 0.7429(5) 0.7755(4) 0.1620(4) 0.0356(15) Uani 1 1 d .
C46 C 0.7336(6) 0.7044(4) 0.0969(4) 0.0452(17) Uani 1 1 d .
H46 H 0.8011 0.6868 0.0791 0.054 Uiso 1 1 calc R
C47 C 0.6261(6) 0.6596(5) 0.0583(4) 0.0544(19) Uani 1 1 d .
C48 C 0.6174(6) 0.5816(5) -0.0131(5) 0.081(3) Uani 1 1 d .
H48A H 0.6951 0.5734 -0.0228 0.122 Uiso 1 1 calc R
H48B H 0.5588 0.5986 -0.0708 0.122 Uiso 1 1 calc R
H48C H 0.5926 0.5226 0.0084 0.122 Uiso 1 1 calc R
C49 C 0.5284(6) 0.6851(5) 0.0861(5) 0.058(2) Uani 1 1 d .
H49 H 0.4546 0.6529 0.0604 0.070 Uiso 1 1 calc R
C50 C 0.5371(5) 0.7570(5) 0.1512(4) 0.0438(17) Uani 1 1 d .
C51 C 0.4318(5) 0.7835(5) 0.1830(5) 0.065(2) Uani 1 1 d .
H51A H 0.3624 0.7451 0.1493 0.098 Uiso 1 1 calc R
H51B H 0.4143 0.8503 0.1716 0.098 Uiso 1 1 calc R
H51C H 0.4504 0.7723 0.2487 0.098 Uiso 1 1 calc R
C52 C 0.6448(5) 0.8014(4) 0.1889(4) 0.0398(16) Uani 1 1 d .
H52 H 0.6524 0.8503 0.2337 0.048 Uiso 1 1 calc R
C53 C 1.0788(5) 0.9981(5) 0.2738(3) 0.0354(16) Uani 1 1 d .
C54 C 1.0368(5) 1.0894(5) 0.2760(4) 0.0355(15) Uani 1 1 d .
H54 H 0.9537 1.1003 0.2556 0.043 Uiso 1 1 calc R
C55 C 1.1152(6) 1.1643(5) 0.3077(4) 0.0435(17) Uani 1 1 d .
C56 C 1.0708(6) 1.2651(4) 0.3062(4) 0.060(2) Uani 1 1 d .
H56A H 0.9838 1.2649 0.2827 0.091 Uiso 1 1 calc R
H56B H 1.1037 1.3028 0.2664 0.091 Uiso 1 1 calc R
H56C H 1.0964 1.2924 0.3684 0.091 Uiso 1 1 calc R
C57 C 1.2372(6) 1.1465(5) 0.3393(4) 0.057(2) Uani 1 1 d .
H57 H 1.2918 1.1973 0.3617 0.068 Uiso 1 1 calc R
C58 C 1.2798(6) 1.0551(6) 0.3383(4) 0.0539(19) Uani 1 1 d .
C59 C 1.4131(5) 1.0370(6) 0.3722(5) 0.088(3) Uani 1 1 d .
H59A H 1.4272 0.9695 0.3669 0.131 Uiso 1 1 calc R
H59B H 1.4448 1.0579 0.4365 0.131 Uiso 1 1 calc R
H59C H 1.4529 1.0721 0.3351 0.131 Uiso 1 1 calc R
C60 C 1.2005(5) 0.9822(5) 0.3054(4) 0.0413(17) Uani 1 1 d .
H60 H 1.2291 0.9200 0.3040 0.050 Uiso 1 1 calc R
N1 N 0.8106(4) 0.9745(3) 0.1412(3) 0.0348(12) Uani 1 1 d .
N2 N 0.8436(4) 0.9469(3) 0.3065(3) 0.0348(12) Uani 1 1 d .
N3 N 1.0115(4) 0.7808(3) 0.3620(3) 0.0398(13) Uani 1 1 d .
H3A H 0.9949 0.7884 0.3027 0.048 Uiso 1 1 calc R
N4 N 0.9669(4) 0.8388(3) 0.0716(3) 0.0379(13) Uani 1 1 d .
H4 H 0.9822 0.8327 0.1311 0.045 Uiso 1 1 calc R
O1 O 1.0972(3) 0.6970(3) 0.2099(2) 0.0358(10) Uani 1 1 d .
O2 O 0.8545(3) 0.8151(3) 0.2002(2) 0.0334(10) Uani 1 1 d .
O3 O 1.0072(3) 0.9210(3) 0.2400(2) 0.0332(10) Uani 1 1 d .
B1 B 0.8775(6) 0.9159(5) 0.2216(4) 0.0353(18) Uani 1 1 d .

loop_
_atom_site_aniso_label
_atom_site_aniso_U_11
_atom_site_aniso_U_22
_atom_site_aniso_U_33
_atom_site_aniso_U_23
_atom_site_aniso_U_13
_atom_site_aniso_U_12
C1 0.044(4) 0.041(4) 0.026(4) 0.005(3) 0.005(3) 0.009(3)
C2 0.047(4) 0.043(5) 0.037(4) 0.013(3) 0.013(3) 0.012(3)
C3 0.040(4) 0.040(4) 0.038(4) 0.007(3) 0.004(3) 0.012(3)
C4 0.036(4) 0.027(4) 0.042(4) -0.001(3) 0.011(3) 0.006(3)
C5 0.026(3) 0.033(4) 0.043(4) 0.006(3) 0.007(3) 0.016(3)
C6 0.046(4) 0.030(4) 0.044(4) 0.000(3) 0.019(3) 0.001(3)
C7 0.038(4) 0.049(5) 0.072(5) 0.010(4) 0.012(4) 0.016(4)
C8 0.045(5) 0.074(7) 0.097(6) 0.024(5) 0.025(4) 0.025(5)
C9 0.080(6) 0.045(6) 0.101(7) 0.025(5) 0.055(6) 0.036(5)
C10 0.136(7) 0.089(7) 0.163(9) 0.046(6) 0.101(7) 0.079(6)
C11 0.089(6) 0.038(5) 0.088(6) 0.009(4) 0.054(5) 0.029(5)
C12 0.054(4) 0.047(5) 0.049(4) 0.005(4) 0.014(4) 0.013(4)
C13 0.032(3) 0.035(4) 0.036(4) -0.007(3) 0.008(3) 0.004(3)
C14 0.039(4) 0.036(4) 0.048(4) -0.001(3) 0.019(3) 0.011(3)
C15 0.051(4) 0.041(4) 0.038(4) 0.002(3) 0.020(3) 0.016(4)
C16 0.044(4) 0.023(4) 0.036(4) -0.002(3) 0.019(3) 0.007(3)
C17 0.039(4) 0.030(4) 0.030(4) -0.005(3) 0.012(3) 0.006(3)
C18 0.057(4) 0.039(4) 0.030(4) 0.001(3) 0.013(3) 0.015(4)
C19 0.054(4) 0.040(4) 0.029(4) 0.009(3) 0.008(3) 0.017(4)
C20 0.040(4) 0.035(4) 0.033(4) 0.004(3) 0.010(3) 0.008(3)
C21 0.039(4) 0.038(4) 0.035(4) 0.001(3) 0.014(3) 0.010(3)
C22 0.055(4) 0.029(4) 0.032(4) 0.006(3) 0.014(3) 0.016(4)
C23 0.077(5) 0.041(5) 0.049(5) 0.005(4) 0.006(4) 0.002(4)
C24 0.116(7) 0.050(6) 0.053(6) 0.006(4) 0.006(5) 0.008(6)
C25 0.143(9) 0.061(6) 0.040(5) 0.034(5) 0.039(6) 0.056(7)
C26 0.149(5) 0.091(5) 0.062(4) 0.014(3) 0.055(4) 0.052(4)
C27 0.078(6) 0.111(9) 0.079(6) 0.037(6) 0.026(5) 0.053(6)
C28 0.058(5) 0.085(7) 0.081(6) 0.041(5) 0.028(4) 0.030(5)
C29 0.048(4) 0.026(4) 0.042(4) 0.005(3) 0.017(3) 0.012(3)
C30 0.061(4) 0.036(4) 0.047(4) 0.002(3) 0.021(4) 0.021(4)
C31 0.051(4) 0.038(4) 0.036(4) 0.001(3) 0.020(3) 0.013(3)
C32 0.038(4) 0.033(4) 0.031(4) 0.006(3) 0.012(3) 0.011(3)
C33 0.029(3) 0.034(4) 0.034(4) 0.002(3) 0.007(3) 0.007(3)
C34 0.035(4) 0.036(4) 0.032(4) -0.002(3) 0.008(3) 0.002(3)
C35 0.048(4) 0.048(5) 0.054(4) -0.009(4) 0.021(4) -0.011(4)
C36 0.060(5) 0.059(6) 0.052(4) -0.007(4) 0.034(4) -0.002(4)
C37 0.067(5) 0.052(5) 0.034(4) -0.004(4) 0.019(4) 0.003(4)
C38 0.149(5) 0.091(5) 0.062(4) 0.014(3) 0.055(4) 0.052(4)
C39 0.072(5) 0.044(5) 0.064(5) -0.020(4) 0.034(4) -0.008(4)
C40 0.050(4) 0.058(5) 0.055(4) -0.010(4) 0.028(4) -0.015(4)
C41 0.039(4) 0.038(4) 0.028(4) 0.005(3) 0.013(3) 0.011(3)
C42 0.055(4) 0.047(5) 0.038(4) -0.005(3) 0.018(3) 0.014(4)
C43 0.063(4) 0.052(5) 0.030(4) 0.012(3) 0.016(3) 0.019(4)
C44 0.042(4) 0.032(4) 0.038(4) -0.003(3) 0.012(3) 0.003(3)
C45 0.044(4) 0.024(4) 0.033(4) 0.010(3) 0.002(3) 0.003(3)
C46 0.047(4) 0.033(5) 0.054(4) -0.007(4) 0.013(4) 0.004(4)
C47 0.061(5) 0.042(5) 0.055(5) -0.002(4) 0.009(4) 0.001(4)
C48 0.085(6) 0.063(6) 0.086(6) -0.032(5) 0.015(5) -0.009(5)
C49 0.049(5) 0.054(5) 0.062(5) -0.002(4) 0.001(4) 0.000(4)
C50 0.034(4) 0.045(5) 0.047(4) 0.010(4) 0.004(3) 0.002(4)
C51 0.045(4) 0.066(6) 0.084(6) 0.010(4) 0.019(4) 0.002(4)
C52 0.041(4) 0.036(4) 0.039(4) -0.001(3) 0.008(3) 0.005(3)
C53 0.043(4) 0.048(5) 0.016(3) 0.003(3) 0.010(3) 0.002(4)
C54 0.037(4) 0.040(5) 0.030(4) 0.003(3) 0.011(3) 0.001(4)
C55 0.057(5) 0.049(5) 0.025(4) 0.006(3) 0.013(3) -0.006(4)
C56 0.094(6) 0.038(5) 0.053(5) -0.006(4) 0.029(4) -0.005(4)
C57 0.062(5) 0.063(6) 0.038(4) 0.006(4) 0.004(4) -0.016(5)
C58 0.042(4) 0.068(6) 0.045(4) 0.014(4) 0.002(3) -0.004(4)
C59 0.044(5) 0.110(8) 0.093(6) 0.038(5) -0.007(4) -0.003(5)
C60 0.030(4) 0.052(5) 0.036(4) 0.009(3) 0.002(3) 0.012(4)
N1 0.038(3) 0.032(3) 0.033(3) 0.002(2) 0.008(2) 0.009(3)
N2 0.035(3) 0.031(3) 0.040(3) 0.002(3) 0.013(2) 0.007(2)
N3 0.055(3) 0.039(4) 0.025(3) 0.004(3) 0.009(3) 0.018(3)
N4 0.049(3) 0.037(3) 0.028(3) 0.003(3) 0.014(3) 0.013(3)
O1 0.049(2) 0.030(3) 0.032(2) 0.003(2) 0.017(2) 0.014(2)
O2 0.039(3) 0.029(3) 0.030(2) -0.0029(19) 0.0052(19) 0.006(2)
O3 0.032(2) 0.035(3) 0.032(2) -0.001(2) 0.0076(19) 0.006(2)
B1 0.034(4) 0.039(5) 0.032(4) -0.001(4) 0.008(3) 0.006(4)

loop_
_atom_type_symbol
_atom_type_description
_atom_type_scat_dispersion_real
_atom_type_scat_dispersion_imag
_atom_type_scat_source
C C 0.0033 0.0016 'International Tables Vol C Tables 4.2.6.8 and 6.1.1.4'
H H 0.0000 0.0000 'International Tables Vol C Tables 4.2.6.8 and 6.1.1.4'
N N 0.0061 0.0033 'International Tables Vol C Tables 4.2.6.8 and 6.1.1.4'
O O 0.0106 0.0060 'International Tables Vol C Tables 4.2.6.8 and 6.1.1.4'
B B 0.0013 0.0007 'International Tables Vol C Tables 4.2.6.8 and 6.1.1.4'

loop_
_geom_angle_atom_site_label_1
_geom_angle_atom_site_label_2
_geom_angle_atom_site_label_3
_geom_angle
N1 C1 C2 108.0(5)
N1 C1 C44 125.9(5)
C2 C1 C44 126.0(5)
C3 C2 C1 108.7(5)
C3 C2 H2 125.6
C1 C2 H2 125.6
C2 C3 C4 107.2(5)
C2 C3 H3 126.4
C4 C3 H3 126.4
N1 C4 C5 120.2(5)
N1 C4 C3 107.9(5)
C5 C4 C3 131.9(5)
C13 C5 C4 120.6(5)
C13 C5 C6 120.0(5)
C4 C5 C6 119.4(5)
C7 C6 C12 118.8(6)
C7 C6 C5 122.0(6)
C12 C6 C5 119.2(6)
C6 C7 C8 120.4(7)
C6 C7 H7 119.8
C8 C7 H7 119.8
C7 C8 C9 120.1(7)
C7 C8 H8 119.9
C9 C8 H8 119.9
C11 C9 C8 119.1(7)
C11 C9 C10 121.2(8)
C8 C9 C10 119.6(8)
C9 C10 H10A 109.5
C9 C10 H10B 109.5
H10A C10 H10B 109.5
C9 C10 H10C 109.5
H10A C10 H10C 109.5
H10B C10 H10C 109.5
C9 C11 C12 121.2(7)
C9 C11 H11 119.4
C12 C11 H11 119.4
C11 C12 C6 120.3(7)
C11 C12 H12 119.8
C6 C12 H12 119.8
C5 C13 N2 121.0(5)
C5 C13 C14 132.8(5)
N2 C13 C14 106.1(5)
C15 C14 C13 108.3(5)
C15 C14 H14 125.8
C13 C14 H14 125.8
C14 C15 C16 108.6(5)
C14 C15 H15 125.7
C16 C15 H15 125.7
N2 C16 C17 126.3(5)
N2 C16 C15 107.2(5)
C17 C16 C15 126.3(5)
N3 C17 C18 104.5(5)
N3 C17 C16 127.1(5)
C18 C17 C16 128.3(5)
C19 C18 C17 109.2(5)
C19 C18 H18 125.4
C17 C18 H18 125.4
C18 C19 C20 108.5(5)
C18 C19 H19 125.7
C20 C19 H19 125.7
N3 C20 C19 105.6(5)
N3 C20 C21 124.9(5)
C19 C20 C21 129.4(6)
C29 C21 C20 130.8(6)
C29 C21 C22 115.0(5)
C20 C21 C22 114.1(5)
C28 C22 C23 118.8(6)
C28 C22 C21 121.9(6)
C23 C22 C21 119.3(6)
C22 C23 C24 121.3(7)
C22 C23 H23 119.3
C24 C23 H23 119.3
C25 C24 C23 119.8(8)
C25 C24 H24 120.1
C23 C24 H24 120.1
C24 C25 C27 118.8(8)
C24 C25 C26 120.8(9)
C27 C25 C26 120.5(9)
C25 C26 H26A 109.5
C25 C26 H26B 109.5
H26A C26 H26B 109.5
C25 C26 H26C 109.5
H26A C26 H26C 109.5
H26B C26 H26C 109.5
C25 C27 C28 122.7(8)
C25 C27 H27 118.6
C28 C27 H27 118.6
C22 C28 C27 118.6(7)
C22 C28 H28 120.7
C27 C28 H28 120.7
C21 C29 C30 128.3(6)
C21 C29 O1 124.4(5)
C30 C29 O1 107.4(5)
C31 C30 C29 109.0(5)
C31 C30 H30 125.5
C29 C30 H30 125.5
C30 C31 C32 108.9(5)
C30 C31 H31 125.5
C32 C31 H31 125.5
C33 C32 C31 127.9(5)
C33 C32 O1 125.0(5)
C31 C32 O1 107.1(5)
C32 C33 C41 130.0(5)
C32 C33 C34 116.2(5)
C41 C33 C34 113.8(5)
C40 C34 C35 117.3(5)
C40 C34 C33 121.1(5)
C35 C34 C33 121.6(5)
C34 C35 C36 121.9(6)
C34 C35 H35 119.0
C36 C35 H35 119.0
C37 C36 C35 120.5(6)
C37 C36 H36 119.8
C35 C36 H36 119.8
C36 C37 C39 118.7(6)
C36 C37 C38 121.6(6)
C39 C37 C38 119.7(7)
C37 C38 H38A 109.5
C37 C38 H38B 109.5
H38A C38 H38B 109.5
C37 C38 H38C 109.5
H38A C38 H38C 109.5
H38B C38 H38C 109.5
C37 C39 C40 120.9(6)
C37 C39 H39 119.5
C40 C39 H39 119.5
C34 C40 C39 120.7(5)
C34 C40 H40 119.7
C39 C40 H40 119.7
N4 C41 C42 104.8(5)
N4 C41 C33 125.9(5)
C42 C41 C33 129.1(5)
C43 C42 C41 109.9(5)
C43 C42 H42 125.1
C41 C42 H42 125.1
C42 C43 C44 107.7(5)
C42 C43 H43 126.2
C44 C43 H43 126.2
N4 C44 C43 105.9(5)
N4 C44 C1 126.8(5)
C43 C44 C1 127.2(6)
O2 C45 C46 116.3(5)
O2 C45 C52 123.0(5)
C46 C45 C52 120.7(6)
C47 C46 C45 119.5(6)
C47 C46 H46 120.3
C45 C46 H46 120.3
C46 C47 C49 119.7(6)
C46 C47 C48 118.8(6)
C49 C47 C48 121.5(7)
C47 C48 H48A 109.5
C47 C48 H48B 109.5
H48A C48 H48B 109.5
C47 C48 H48C 109.5
H48A C48 H48C 109.5
H48B C48 H48C 109.5
C47 C49 C50 121.1(6)
C47 C49 H49 119.5
C50 C49 H49 119.5
C52 C50 C49 118.6(6)
C52 C50 C51 120.1(6)
C49 C50 C51 121.2(6)
C50 C51 H51A 109.5
C50 C51 H51B 109.5
H51A C51 H51B 109.5
C50 C51 H51C 109.5
H51A C51 H51C 109.5
H51B C51 H51C 109.5
C50 C52 C45 120.5(6)
C50 C52 H52 119.8
C45 C52 H52 119.8
O3 C53 C60 116.5(6)
O3 C53 C54 124.0(5)
C60 C53 C54 119.5(6)
C53 C54 C55 120.5(6)
C53 C54 H54 119.7
C55 C54 H54 119.7
C54 C55 C57 118.9(6)
C54 C55 C56 121.1(6)
C57 C55 C56 120.1(7)
C55 C56 H56A 109.5
C55 C56 H56B 109.5
H56A C56 H56B 109.5
C55 C56 H56C 109.5
H56A C56 H56C 109.5
H56B C56 H56C 109.5
C58 C57 C55 120.9(7)
C58 C57 H57 119.6
C55 C57 H57 119.6
C60 C58 C57 119.2(6)
C60 C58 C59 120.6(7)
C57 C58 C59 120.2(7)
C58 C59 H59A 109.5
C58 C59 H59B 109.5
H59A C59 H59B 109.5
C58 C59 H59C 109.5
H59A C59 H59C 109.5
H59B C59 H59C 109.5
C58 C60 C53 121.0(6)
C58 C60 H60 119.5
C53 C60 H60 119.5
C1 N1 C4 108.1(5)
C1 N1 B1 126.7(5)
C4 N1 B1 125.1(5)
C16 N2 C13 109.7(4)
C16 N2 B1 126.6(5)
C13 N2 B1 123.7(5)
C20 N3 C17 112.1(5)
C20 N3 H3A 123.9
C17 N3 H3A 123.9
C41 N4 C44 111.7(5)
C41 N4 H4 124.2
C44 N4 H4 124.2
C29 O1 C32 107.6(4)
C45 O2 B1 124.3(4)
C53 O3 B1 126.1(5)
O3 B1 O2 101.0(5)
O3 B1 N1 113.0(5)
O2 B1 N1 110.8(5)
O3 B1 N2 110.5(5)
O2 B1 N2 112.1(5)
N1 B1 N2 109.3(5)

loop_
_geom_bond_atom_site_label_1
_geom_bond_atom_site_label_2
_geom_bond_distance
C1 N1 1.381(6)
C1 C2 1.405(7)
C1 C44 1.429(7)
C2 C3 1.371(7)
C2 H2 0.9500
C3 C4 1.420(7)
C3 H3 0.9500
C4 N1 1.390(6)
C4 C5 1.411(7)
C5 C13 1.399(7)
C5 C6 1.492(7)
C6 C7 1.384(7)
C6 C12 1.391(8)
C7 C8 1.398(8)
C7 H7 0.9500
C8 C9 1.400(10)
C8 H8 0.9500
C9 C11 1.356(9)
C9 C10 1.530(8)
C10 H10A 0.9800
C10 H10B 0.9800
C10 H10C 0.9800
C11 C12 1.396(8)
C11 H11 0.9500
C12 H12 0.9500
C13 N2 1.404(6)
C13 C14 1.430(7)
C14 C15 1.362(7)
C14 H14 0.9500
C15 C16 1.424(6)
C15 H15 0.9500
C16 N2 1.370(7)
C16 C17 1.406(7)
C17 N3 1.385(6)
C17 C18 1.401(7)
C18 C19 1.372(7)
C18 H18 0.9500
C19 C20 1.402(7)
C19 H19 0.9500
C20 N3 1.360(6)
C20 C21 1.413(7)
C21 C29 1.384(7)
C21 C22 1.523(8)
C22 C28 1.367(8)
C22 C23 1.377(8)
C23 C24 1.401(9)
C23 H23 0.9500
C24 C25 1.350(10)
C24 H24 0.9500
C25 C27 1.357(11)
C25 C26 1.517(10)
C26 H26A 0.9800
C26 H26B 0.9800
C26 H26C 0.9800
C27 C28 1.399(10)
C27 H27 0.9500
C28 H28 0.9500
C29 C30 1.404(7)
C29 O1 1.408(6)
C30 C31 1.366(7)
C30 H30 0.9500
C31 C32 1.405(7)
C31 H31 0.9500
C32 C33 1.374(7)
C32 O1 1.416(6)
C33 C41 1.406(7)
C33 C34 1.512(7)
C34 C40 1.373(7)
C34 C35 1.383(7)
C35 C36 1.391(7)
C35 H35 0.9500
C36 C37 1.362(8)
C36 H36 0.9500
C37 C39 1.371(8)
C37 C38 1.526(8)
C38 H38A 0.9800
C38 H38B 0.9800
C38 H38C 0.9800
C39 C40 1.407(7)
C39 H39 0.9500
C40 H40 0.9500
C41 N4 1.375(6)
C41 C42 1.403(7)
C42 C43 1.374(7)
C42 H42 0.9500
C43 C44 1.404(7)
C43 H43 0.9500
C44 N4 1.379(7)
C45 O2 1.379(6)
C45 C46 1.385(7)
C45 C52 1.390(7)
C46 C47 1.373(8)
C46 H46 0.9500
C47 C49 1.391(8)
C47 C48 1.521(8)
C48 H48A 0.9800
C48 H48B 0.9800
C48 H48C 0.9800
C49 C50 1.394(8)
C49 H49 0.9500
C50 C52 1.370(7)
C50 C51 1.511(7)
C51 H51A 0.9800
C51 H51B 0.9800
C51 H51C 0.9800
C52 H52 0.9500
C53 O3 1.372(6)
C53 C60 1.391(7)
C53 C54 1.394(7)
C54 C55 1.384(8)
C54 H54 0.9500
C55 C57 1.400(8)
C55 C56 1.525(8)
C56 H56A 0.9800
C56 H56B 0.9800
C56 H56C 0.9800
C57 C58 1.396(9)
C57 H57 0.9500
C58 C60 1.371(8)
C58 C59 1.525(8)
C59 H59A 0.9800
C59 H59B 0.9800
C59 H59C 0.9800
C60 H60 0.9500
N1 B1 1.515(8)
N2 B1 1.530(7)
N3 H3A 0.8800
N4 H4 0.8800
O2 B1 1.466(8)
O3 B1 1.470(7)
